data_7052161
loop_
_publ_author_name
'Mitsushiro Nomura'
'Marc Fourmigu\'e'

_publ_section_title
;
 The contrasted structural and magnetic behaviour of two
 single-component paramagnetic dithiolene complexes
;
_journal_issue 4
_journal_name_full 'New Journal of Chemistry'
_journal_page_first 528
_journal_paper_doi 10.1039/b700278e
_journal_volume 31
_journal_year 2007
_chemical_formula_moiety CpNi(oxddt)
_chemical_formula_sum 'C15 H13 Ni S4'
_chemical_formula_weight 380.20
_chemical_name_systematic
;
?
;
_space_group_IT_number 2
_symmetry_cell_setting triclinic
_symmetry_space_group_name_Hall '-P 1'
_symmetry_space_group_name_H-M 'P -1'
_atom_sites_solution_hydrogens geom
_atom_sites_solution_primary direct
_atom_sites_solution_secondary difmap
_audit_creation_method SHELXL-97
_cell_angle_alpha 87.844(16)
_cell_angle_beta 83.577(15)
_cell_angle_gamma 62.422(13)
_cell_formula_units_Z 2
_cell_length_a 8.7690(10)
_cell_length_b 9.3180(12)
_cell_length_c 10.3604(15)
_cell_measurement_reflns_used 3994
_cell_measurement_temperature 293(2)
_cell_measurement_theta_max 26.0
_cell_measurement_theta_min 1.9
_cell_volume 745.55(19)
_computing_cell_refinement 'CELL, Stoe-IPDS'
_computing_data_collection 'EXPOSE, Stoe-IPDS'
_computing_data_reduction 'INTEGRATE, Stoe-IPDS'
_computing_structure_refinement 'SHELXL-97 (Sheldrick, 1997)'
_computing_structure_solution 'SHELXS-97 (Sheldrick, 1997)'
_diffrn_ambient_temperature 293(2)
_diffrn_detector_area_resol_mean 6.66
_diffrn_measured_fraction_theta_full 0.931
_diffrn_measured_fraction_theta_max 0.931
_diffrn_measurement_device_type STOE-IPDS
_diffrn_measurement_method 'Oscillation, phi. incr. 1.1'
_diffrn_radiation_monochromator graphite
_diffrn_radiation_source 'fine-focus sealed tube'
_diffrn_radiation_type MoK\a
_diffrn_radiation_wavelength 0.71073
_diffrn_reflns_av_R_equivalents 0.0954
_diffrn_reflns_av_sigmaI/netI 0.1145
_diffrn_reflns_limit_h_max 10
_diffrn_reflns_limit_h_min -10
_diffrn_reflns_limit_k_max 11
_diffrn_reflns_limit_k_min -11
_diffrn_reflns_limit_l_max 12
_diffrn_reflns_limit_l_min -12
_diffrn_reflns_number 7319
_diffrn_reflns_theta_full 25.92
_diffrn_reflns_theta_max 25.92
_diffrn_reflns_theta_min 1.98
_exptl_absorpt_coefficient_mu 1.845
_exptl_absorpt_correction_T_max 0.8691
_exptl_absorpt_correction_T_min 0.7061
_exptl_absorpt_correction_type multi-scan
_exptl_absorpt_process_details
;
[c.f. r.h. blessing, acta cryst. (1995), a51, 33-38]
;
_exptl_crystal_colour black
_exptl_crystal_density_diffrn 1.694
_exptl_crystal_density_method 'not measured'
_exptl_crystal_description plate
_exptl_crystal_F_000 390
_exptl_crystal_size_max 0.27
_exptl_crystal_size_mid 0.21
_exptl_crystal_size_min 0.03
_refine_diff_density_max 1.413
_refine_diff_density_min -0.882
_refine_diff_density_rms 0.219
_refine_ls_extinction_method none
_refine_ls_goodness_of_fit_ref 0.980
_refine_ls_hydrogen_treatment constr
_refine_ls_matrix_type full
_refine_ls_number_parameters 181
_refine_ls_number_reflns 2714
_refine_ls_number_restraints 0
_refine_ls_restrained_S_all 0.980
_refine_ls_R_factor_all 0.1208
_refine_ls_R_factor_gt 0.0752
_refine_ls_shift/su_max 0.000
_refine_ls_shift/su_mean 0.000
_refine_ls_structure_factor_coef Fsqd
_refine_ls_weighting_details 'calc w=1/[\s^2^(Fo^2^)+(0.1278P)^2^+1.8906P] where P=(Fo^2^+2Fc^2^)/3'
_refine_ls_weighting_scheme calc
_refine_ls_wR_factor_gt 0.2006
_refine_ls_wR_factor_ref 0.2299
_reflns_number_gt 1577
_reflns_number_total 2714
_reflns_threshold_expression >2sigma(I)
_cod_data_source_file b700278e.txt
_cod_data_source_block mn157abs
_cod_original_cell_volume 745.55(17)
_cod_original_sg_symbol_H-M P-1
_cod_database_code 7052161

loop_
_symmetry_equiv_pos_as_xyz
'x, y, z'
'-x, -y, -z'

loop_
_atom_site_label
_atom_site_type_symbol
_atom_site_fract_x
_atom_site_fract_y
_atom_site_fract_z
_atom_site_U_iso_or_equiv
_atom_site_adp_type
_atom_site_occupancy
_atom_site_symmetry_multiplicity
_atom_site_calc_flag
_atom_site_refinement_flags
_atom_site_disorder_assembly
_atom_site_disorder_group
Ni1 Ni 0.22515(14) 0.73618(15) 0.70982(12) 0.0389(4) Uani 1 1 d . . .
S1 S -0.0412(3) 0.8052(3) 0.6983(2) 0.0460(7) Uani 1 1 d . . .
S2 S 0.2844(3) 0.6917(3) 0.5065(2) 0.0446(6) Uani 1 1 d . . .
S3 S -0.2714(3) 0.8824(3) 0.4916(3) 0.0458(7) Uani 1 1 d . . .
S4 S 0.0931(3) 0.7638(3) 0.2775(2) 0.0416(6) Uani 1 1 d . . .
C1 C -0.0570(11) 0.8065(10) 0.5328(9) 0.037(2) Uani 1 1 d . . .
C2 C 0.0875(11) 0.7556(10) 0.4479(9) 0.036(2) Uani 1 1 d . . .
C3 C -0.2784(12) 0.7077(12) 0.4199(9) 0.043(2) Uani 1 1 d . . .
H3A H -0.1773 0.6091 0.4389 0.052 Uiso 1 1 calc R . .
H3B H -0.3802 0.7002 0.4589 0.052 Uiso 1 1 calc R . .
C4 C 0.0408(11) 0.6043(12) 0.2329(10) 0.045(2) Uani 1 1 d . . .
H4A H 0.1263 0.5366 0.1644 0.054 Uiso 1 1 calc R . .
H4B H 0.0458 0.5368 0.3075 0.054 Uiso 1 1 calc R . .
C5 C -0.2830(11) 0.7225(11) 0.2769(9) 0.035(2) Uani 1 1 d . . .
C6 C -0.1352(11) 0.6735(10) 0.1876(9) 0.037(2) Uani 1 1 d . . .
C7 C -0.1564(12) 0.6999(11) 0.0557(9) 0.043(2) Uani 1 1 d . . .
H7 H -0.0588 0.6684 -0.0040 0.051 Uiso 1 1 calc R . .
C8 C -0.3155(13) 0.7703(11) 0.0118(10) 0.045(2) Uani 1 1 d . . .
H8 H -0.3250 0.7851 -0.0768 0.054 Uiso 1 1 calc R . .
C9 C -0.4612(12) 0.8191(12) 0.0976(10) 0.046(2) Uani 1 1 d . . .
H9 H -0.5696 0.8683 0.0674 0.055 Uiso 1 1 calc R . .
C10 C -0.4478(12) 0.7956(12) 0.2290(10) 0.045(2) Uani 1 1 d . . .
H10 H -0.5474 0.8279 0.2868 0.054 Uiso 1 1 calc R . .
C11 C 0.2154(13) 0.7896(13) 0.9033(10) 0.053(3) Uani 1 1 d . . .
H11 H 0.1105 0.8388 0.9553 0.063 Uiso 1 1 calc R . .
C12 C 0.2933(15) 0.8712(13) 0.8297(11) 0.054(3) Uani 1 1 d . . .
H12 H 0.2556 0.9823 0.8291 0.065 Uiso 1 1 calc R . .
C13 C 0.4398(16) 0.7525(18) 0.7569(11) 0.064(3) Uani 1 1 d . . .
H13 H 0.5127 0.7716 0.6943 0.077 Uiso 1 1 calc R . .
C14 C 0.4573(14) 0.5965(14) 0.7959(11) 0.059(3) Uani 1 1 d . . .
H14 H 0.5452 0.4964 0.7657 0.071 Uiso 1 1 calc R . .
C15 C 0.3186(14) 0.6237(13) 0.8869(10) 0.050(3) Uani 1 1 d . . .
H15 H 0.2979 0.5441 0.9301 0.060 Uiso 1 1 calc R . .

loop_
_atom_site_aniso_label
_atom_site_aniso_U_11
_atom_site_aniso_U_22
_atom_site_aniso_U_33
_atom_site_aniso_U_23
_atom_site_aniso_U_13
_atom_site_aniso_U_12
Ni1 0.0367(6) 0.0447(7) 0.0395(7) 0.0023(5) -0.0119(5) -0.0207(5)
S1 0.0385(12) 0.0661(16) 0.0383(13) -0.0025(12) -0.0036(10) -0.0281(12)
S2 0.0324(11) 0.0641(15) 0.0397(13) -0.0017(11) -0.0069(9) -0.0235(11)
S3 0.0318(11) 0.0569(15) 0.0468(14) -0.0094(12) -0.0076(10) -0.0172(10)
S4 0.0408(12) 0.0532(14) 0.0370(13) 0.0019(10) -0.0072(10) -0.0264(11)
C1 0.039(4) 0.030(4) 0.043(5) -0.003(4) -0.010(4) -0.015(4)
C2 0.037(4) 0.033(4) 0.038(5) -0.003(4) -0.008(4) -0.015(4)
C3 0.038(5) 0.063(6) 0.038(5) 0.009(5) -0.012(4) -0.030(5)
C4 0.036(5) 0.048(5) 0.042(5) 0.000(4) -0.009(4) -0.012(4)
C5 0.034(4) 0.044(5) 0.040(5) 0.000(4) -0.006(4) -0.027(4)
C6 0.039(4) 0.035(4) 0.038(5) 0.002(4) -0.009(4) -0.018(4)
C7 0.045(5) 0.046(5) 0.039(5) -0.004(4) -0.004(4) -0.023(4)
C8 0.054(5) 0.044(5) 0.045(6) 0.003(4) -0.020(5) -0.027(5)
C9 0.042(5) 0.045(5) 0.052(6) 0.003(5) -0.019(5) -0.020(4)
C10 0.043(5) 0.056(6) 0.045(6) 0.000(5) -0.012(4) -0.028(5)
C11 0.040(5) 0.060(7) 0.047(6) -0.001(5) -0.011(4) -0.013(5)
C12 0.066(7) 0.046(6) 0.062(7) 0.006(5) -0.028(6) -0.031(5)
C13 0.067(7) 0.111(10) 0.046(6) 0.020(7) -0.022(5) -0.065(8)
C14 0.046(5) 0.060(7) 0.059(7) -0.009(6) -0.024(5) -0.009(5)
C15 0.064(6) 0.053(6) 0.043(6) 0.020(5) -0.022(5) -0.033(5)

loop_
_atom_type_symbol
_atom_type_description
_atom_type_scat_dispersion_real
_atom_type_scat_dispersion_imag
_atom_type_scat_source
C C 0.0033 0.0016 'International Tables Vol C Tables 4.2.6.8 and 6.1.1.4'
H H 0.0000 0.0000 'International Tables Vol C Tables 4.2.6.8 and 6.1.1.4'
Ni Ni 0.3393 1.1124 'International Tables Vol C Tables 4.2.6.8 and 6.1.1.4'
S S 0.1246 0.1234 'International Tables Vol C Tables 4.2.6.8 and 6.1.1.4'

loop_
_geom_angle_atom_site_label_1
_geom_angle_atom_site_label_2
_geom_angle_atom_site_label_3
_geom_angle
_geom_angle_site_symmetry_1
_geom_angle_site_symmetry_3
_geom_angle_publ_flag
C11 Ni1 C13 65.7(5) . . ?
C11 Ni1 C12 39.0(5) . . ?
C13 Ni1 C12 39.3(5) . . ?
C11 Ni1 C14 65.0(4) . . ?
C13 Ni1 C14 40.1(5) . . ?
C12 Ni1 C14 65.8(4) . . ?
C11 Ni1 S2 167.0(3) . . ?
C13 Ni1 S2 101.5(4) . . ?
C12 Ni1 S2 129.1(4) . . ?
C14 Ni1 S2 107.1(3) . . ?
C11 Ni1 C15 38.6(4) . . ?
C13 Ni1 C15 65.2(5) . . ?
C12 Ni1 C15 64.8(4) . . ?
C14 Ni1 C15 37.9(4) . . ?
S2 Ni1 C15 139.7(3) . . ?
C11 Ni1 S1 99.9(3) . . ?
C13 Ni1 S1 158.4(4) . . ?
C12 Ni1 S1 119.6(3) . . ?
C14 Ni1 S1 150.0(4) . . ?
S2 Ni1 S1 91.66(10) . . ?
C15 Ni1 S1 114.3(3) . . ?
C1 S1 Ni1 103.9(3) . . ?
C2 S2 Ni1 105.0(3) . . ?
C1 S3 C3 105.0(4) . . ?
C2 S4 C4 104.6(5) . . ?
C2 C1 S1 119.8(7) . . ?
C2 C1 S3 125.9(7) . . ?
S1 C1 S3 114.3(5) . . ?
C1 C2 S2 119.1(7) . . ?
C1 C2 S4 125.6(7) . . ?
S2 C2 S4 115.0(5) . . ?
C5 C3 S3 111.6(7) . . ?
C6 C4 S4 111.6(6) . . ?
C6 C5 C10 118.5(8) . . ?
C6 C5 C3 123.8(7) . . ?
C10 C5 C3 117.7(8) . . ?
C7 C6 C5 118.5(8) . . ?
C7 C6 C4 120.6(9) . . ?
C5 C6 C4 120.7(8) . . ?
C8 C7 C6 122.1(9) . . ?
C7 C8 C9 120.1(9) . . ?
C8 C9 C10 120.2(8) . . ?
C9 C10 C5 120.6(9) . . ?
C15 C11 C12 109.6(10) . . ?
C15 C11 Ni1 73.1(6) . . ?
C12 C11 Ni1 72.3(6) . . ?
C11 C12 C13 106.5(10) . . ?
C11 C12 Ni1 68.7(6) . . ?
C13 C12 Ni1 68.7(6) . . ?
C12 C13 C14 108.1(11) . . ?
C12 C13 Ni1 72.1(6) . . ?
C14 C13 Ni1 71.9(6) . . ?
C15 C14 C13 106.9(10) . . ?
C15 C14 Ni1 71.3(6) . . ?
C13 C14 Ni1 68.0(6) . . ?
C14 C15 C11 108.6(10) . . ?
C14 C15 Ni1 70.7(6) . . ?
C11 C15 Ni1 68.2(6) . . ?

loop_
_geom_bond_atom_site_label_1
_geom_bond_atom_site_label_2
_geom_bond_distance
_geom_bond_site_symmetry_2
_geom_bond_publ_flag
Ni1 C11 2.066(10) . ?
Ni1 C13 2.069(11) . ?
Ni1 C12 2.112(10) . ?
Ni1 C14 2.121(10) . ?
Ni1 S2 2.121(3) . ?
Ni1 C15 2.129(9) . ?
Ni1 S1 2.133(3) . ?
S1 C1 1.734(9) . ?
S2 C2 1.720(8) . ?
S3 C1 1.773(9) . ?
S3 C3 1.844(10) . ?
S4 C2 1.760(9) . ?
S4 C4 1.834(11) . ?
C1 C2 1.353(13) . ?
C3 C5 1.486(13) . ?
C4 C6 1.495(12) . ?
C5 C6 1.400(13) . ?
C5 C10 1.422(12) . ?
C6 C7 1.397(13) . ?
C7 C8 1.362(13) . ?
C8 C9 1.367(15) . ?
C9 C10 1.380(14) . ?
C11 C15 1.388(14) . ?
C11 C12 1.394(16) . ?
C12 C13 1.405(17) . ?
C13 C14 1.436(17) . ?
C14 C15 1.381(16) . ?
